data_7010718
loop_
_publ_author_name
'Bytheway, Ian'
'Figgis, Brian N.'
'Sobolev, Alexandre N.'

_publ_section_title
;
 Charge density in Cu(glygly)(OH2)2&#x00B7;H2O at 10 K and the
 reproducibility of atomic orbital populations
;
_journal_issue 22
_journal_name_full 'Journal of the Chemical Society, Dalton Transactions'
_journal_page_first 3285
_journal_paper_doi 10.1039/b102891j
_journal_year 2001
_chemical_formula_sum 'C4 H12 Cu N2 O6'
_chemical_formula_weight 247.70
_chemical_name_systematic
; 
Diaqua(glycylglycianato)copper(II) hydrate
;
_space_group_IT_number 14
_symmetry_cell_setting monoclinic
_symmetry_space_group_name_Hall '-P 2yn'
_symmetry_space_group_name_H-M 'P 1 21/n 1'
_atom_sites_solution_hydrogens geom
_atom_sites_solution_primary direct
_atom_sites_solution_secondary difmap
_audit_creation_method SHELXL-97
_cell_angle_alpha 90.0
_cell_angle_beta 102.242(5)
_cell_angle_gamma 90.0
_cell_formula_units_Z 8
_cell_length_a 14.8413(9)
_cell_length_b 7.4402(5)
_cell_length_c 15.765(2)
_cell_measurement_reflns_used 16
_cell_measurement_temperature 10.2(8)
_cell_measurement_theta_max 28.2
_cell_measurement_theta_min 26.4
_cell_volume 1701.2(3)
_computing_cell_refinement 'Local diffractometer control software'
_computing_data_collection 'Local diffractometer control software'
_computing_data_reduction 'PROFIT (Streltsov & Zavodnik, 1989)'
_computing_molecular_graphics 'SHELXTL (Bruker,1997)'
_computing_publication_material 'SHELXTL (Bruker,1997)'
_computing_structure_refinement 'SHELXL-97 (Sheldrick, 1997)'
_computing_structure_solution 'SHELXS-97 (Sheldrick, 1990)'
_diffrn_ambient_temperature 10.2(8)
_diffrn_measured_fraction_theta_full 0.993
_diffrn_measured_fraction_theta_max 0.993
_diffrn_measurement_device_type 'Huber 512 goniometer'
_diffrn_measurement_method '\w-2\q scan'
_diffrn_radiation_monochromator none
_diffrn_radiation_source 'normal-focus sealed tube'
_diffrn_radiation_type MoK\a
_diffrn_radiation_wavelength 0.71073
_diffrn_reflns_av_R_equivalents 0.0268
_diffrn_reflns_av_sigmaI/netI 0.0150
_diffrn_reflns_limit_h_max 29
_diffrn_reflns_limit_h_min -32
_diffrn_reflns_limit_k_max 15
_diffrn_reflns_limit_k_min -15
_diffrn_reflns_limit_l_max 34
_diffrn_reflns_limit_l_min -34
_diffrn_reflns_number 68042
_diffrn_reflns_theta_full 50.15
_diffrn_reflns_theta_max 50.15
_diffrn_reflns_theta_min 1.71
_diffrn_standards_decay_% 1
_diffrn_standards_interval_count 100
_diffrn_standards_number 3
_exptl_absorpt_coefficient_mu 2.571
_exptl_absorpt_correction_T_max 0.5234
_exptl_absorpt_correction_T_min 0.3810
_exptl_absorpt_correction_type gaussian
_exptl_absorpt_process_details 'XTAL 3.7 (Hall, du Boulay & Olthof-Hazekamp, 2000)'
_exptl_crystal_colour 'deep blue'
_exptl_crystal_density_diffrn 1.934
_exptl_crystal_density_meas ?
_exptl_crystal_density_method .
_exptl_crystal_description Prism
_exptl_crystal_F_000 1016
_exptl_crystal_size_max 0.68
_exptl_crystal_size_mid 0.38
_exptl_crystal_size_min 0.35
_refine_diff_density_max 0.862
_refine_diff_density_min -1.239
_refine_diff_density_rms 0.121
_refine_ls_extinction_coef 0.0095(3)
_refine_ls_extinction_expression Fc^*^=kFc[1+0.001xFc^2^\l^3^/sin(2\q)]^-1/4^
_refine_ls_extinction_method SHELXL
_refine_ls_goodness_of_fit_ref 1.108
_refine_ls_hydrogen_treatment mixed
_refine_ls_matrix_type full
_refine_ls_number_parameters 332
_refine_ls_number_reflns 17828
_refine_ls_number_restraints 0
_refine_ls_restrained_S_all 1.108
_refine_ls_R_factor_all 0.0324
_refine_ls_R_factor_gt 0.0252
_refine_ls_shift/su_max 0.003
_refine_ls_shift/su_mean 0.000
_refine_ls_structure_factor_coef Fsqd
_refine_ls_weighting_details 'calc w=1/[\s^2^(Fo^2^)+(0.0274P)^2^+0.6684P] where P=(Fo^2^+2Fc^2^)/3'
_refine_ls_weighting_scheme calc
_refine_ls_wR_factor_gt 0.0608
_refine_ls_wR_factor_ref 0.0638
_reflns_number_gt 15601
_reflns_number_total 17828
_reflns_threshold_expression >2sigma(I)
_cod_data_source_file b102891j.txt
_cod_data_source_block cugl10K
_cod_depositor_comments
;
The following automatic conversions were performed:
'_atom_site_symetry_multiplicity' tag replaced with
'_atom_site_symmetry_multiplicity'.

Automatic conversion script
Id: cif_correct_tags 1440 2010-10-19 06:21:57Z saulius 

The following automatic conversions were performed:
'_symmetry_cell_setting' value 'Monoclinic' changed to 'monoclinic'
according to '/home/saulius/struct/CIF-dictionaries/cif_core.dic'
dictionary named 'cif_core.dic' version 2.4.1 from
2010-06-29.

'_exptl_absorpt_correction_type' value 'Gaussian' changed to
'gaussian' according to
'/home/saulius/struct/CIF-dictionaries/cif_core.dic' dictionary named
'cif_core.dic' version 2.4.1 from 2010-06-29.

Automatic conversion script
Id: cif_fix_enum 1527 2010-12-29 10:47:43Z saulius 
;
_cod_original_sg_symbol_H-M P21/n
_cod_database_code 7010718

loop_
_symmetry_equiv_pos_as_xyz
'x, y, z'
'-x+1/2, y+1/2, -z+1/2'
'-x, -y, -z'
'x-1/2, -y-1/2, z-1/2'

loop_
_atom_site_label
_atom_site_type_symbol
_atom_site_fract_x
_atom_site_fract_y
_atom_site_fract_z
_atom_site_U_iso_or_equiv
_atom_site_adp_type
_atom_site_occupancy
_atom_site_symmetry_multiplicity
_atom_site_calc_flag
_atom_site_refinement_flags
_atom_site_disorder_assembly
_atom_site_disorder_group
Cu1A Cu 0.878777(4) 0.179668(10) 0.539020(4) 0.00453(1) Uani 1 1 d . . .
O1A O 0.99085(3) 0.13055(6) 0.63043(3) 0.00709(5) Uani 1 1 d . . .
O2A O 1.14397(3) 0.15181(7) 0.66016(3) 0.00803(6) Uani 1 1 d . . .
O3A O 0.99288(3) 0.37182(6) 0.34729(3) 0.00720(5) Uani 1 1 d . . .
O4A O 0.80148(3) 0.02864(6) 0.59605(3) 0.00750(5) Uani 1 1 d . . .
O5A O 0.84471(3) 0.43421(6) 0.60641(3) 0.00813(6) Uani 1 1 d . . .
O6A O 0.89770(3) -0.15447(7) 0.73710(3) 0.00910(6) Uani 1 1 d . . .
N1A N 0.96769(3) 0.25653(7) 0.47543(3) 0.00620(6) Uani 1 1 d . . .
N2A N 0.79136(3) 0.20076(7) 0.42152(3) 0.00721(6) Uani 1 1 d . . .
C1A C 1.06678(3) 0.17316(7) 0.61064(3) 0.00582(6) Uani 1 1 d . . .
C2A C 1.06284(4) 0.25571(8) 0.52110(3) 0.00629(6) Uani 1 1 d . . .
C3A C 0.94106(3) 0.30857(7) 0.39513(3) 0.00558(6) Uani 1 1 d . . .
C4A C 0.83782(4) 0.29344(8) 0.35940(4) 0.00744(7) Uani 1 1 d . . .
H1A H 0.7797(11) 0.088(2) 0.4040(10) 0.018(4) Uiso 1 1 d . . .
H2A H 0.7381(12) 0.248(3) 0.4239(12) 0.025(4) Uiso 1 1 d . . .
H3A H 1.1019(10) 0.1911(19) 0.4918(10) 0.010(3) Uiso 1 1 d . . .
H4A H 1.0895(10) 0.375(2) 0.5279(9) 0.010(3) Uiso 1 1 d . . .
H5A H 0.8287(11) 0.231(2) 0.3060(10) 0.014(3) Uiso 1 1 d . . .
H6A H 0.8135(10) 0.412(2) 0.3500(9) 0.012(3) Uiso 1 1 d . . .
H7A H 0.8268(12) -0.029(3) 0.6404(11) 0.025(4) Uiso 1 1 d . . .
H8A H 0.7511(12) 0.070(3) 0.6025(11) 0.025(4) Uiso 1 1 d . . .
H9A H 0.7966(14) 0.487(3) 0.5866(13) 0.034(5) Uiso 1 1 d . . .
H10A H 0.8858(12) 0.503(3) 0.6110(11) 0.025(4) Uiso 1 1 d . . .
H11A H 0.9347(15) -0.216(3) 0.7145(13) 0.038(5) Uiso 1 1 d . . .
H12A H 0.8818(13) -0.213(3) 0.7800(13) 0.028(5) Uiso 1 1 d . . .
Cu1B Cu 1.021940(5) 0.315647(10) 0.870083(4) 0.00457(1) Uani 1 1 d . . .
O1B O 1.11422(3) 0.36689(6) 0.97759(3) 0.00701(5) Uani 1 1 d . . .
O2B O 1.14322(3) 0.33235(7) 1.12101(3) 0.00807(6) Uani 1 1 d . . .
O3B O 0.80984(3) 0.12355(7) 0.96470(3) 0.00799(6) Uani 1 1 d . . .
O4B O 1.08527(3) 0.47497(6) 0.80213(3) 0.00774(5) Uani 1 1 d . . .
O5B O 1.11762(3) 0.09521(7) 0.83044(3) 0.00884(6) Uani 1 1 d . . .
O6B O 1.19274(3) 0.74494(7) 0.87723(3) 0.00847(6) Uani 1 1 d . . .
N1B N 0.95183(3) 0.22758(7) 0.94909(3) 0.00625(6) Uani 1 1 d . . .
N2B N 0.91155(3) 0.23853(7) 0.77993(3) 0.00680(6) Uani 1 1 d . . .
C1B C 1.09154(4) 0.31526(7) 1.04727(3) 0.00587(6) Uani 1 1 d . . .
C2B C 0.99646(4) 0.23111(8) 1.03989(3) 0.00642(6) Uani 1 1 d . . .
C3B C 0.86590(3) 0.17956(7) 0.92019(3) 0.00591(6) Uani 1 1 d . . .
C4B C 0.83397(4) 0.19807(8) 0.82228(3) 0.00718(7) Uani 1 1 d . . .
H1B H 0.8918(12) 0.312(2) 0.7380(11) 0.019(4) Uiso 1 1 d . . .
H2B H 0.9296(10) 0.143(2) 0.7622(10) 0.010(3) Uiso 1 1 d . . .
H3B H 0.9647(11) 0.303(2) 1.0729(11) 0.016(4) Uiso 1 1 d . . .
H4B H 1.0041(10) 0.115(2) 1.0672(9) 0.010(3) Uiso 1 1 d . . .
H5B H 0.7904(11) 0.299(2) 0.8097(10) 0.013(3) Uiso 1 1 d . . .
H6B H 0.8031(10) 0.094(2) 0.7995(9) 0.012(3) Uiso 1 1 d . . .
H7B H 1.1207(12) 0.558(3) 0.8283(12) 0.029(5) Uiso 1 1 d . . .
H8B H 1.0644(13) 0.507(3) 0.7582(12) 0.031(5) Uiso 1 1 d . . .
H9B H 1.1266(13) -0.012(3) 0.8389(12) 0.034(5) Uiso 1 1 d . . .
H10B H 1.1231(12) 0.110(3) 0.7783(12) 0.026(4) Uiso 1 1 d . . .
H11B H 1.1970(13) 0.777(3) 0.9310(13) 0.030(5) Uiso 1 1 d . . .
H12B H 1.2464(13) 0.730(3) 0.8675(12) 0.028(4) Uiso 1 1 d . . .

loop_
_atom_site_aniso_label
_atom_site_aniso_U_11
_atom_site_aniso_U_22
_atom_site_aniso_U_33
_atom_site_aniso_U_23
_atom_site_aniso_U_13
_atom_site_aniso_U_12
Cu1A 0.00380(2) 0.00584(2) 0.00404(2) 0.00048(2) 0.00103(1) -0.00017(2)
O1A 0.00483(12) 0.01046(15) 0.00616(12) 0.00144(10) 0.00156(9) -0.00011(10)
O2A 0.00506(12) 0.01216(16) 0.00640(12) 0.00173(11) 0.00015(10) 0.00038(11)
O3A 0.00647(12) 0.00979(15) 0.00571(12) 0.00166(10) 0.00214(9) -0.00084(10)
O4A 0.00596(12) 0.00909(14) 0.00777(13) 0.00221(11) 0.00217(10) 0.00031(10)
O5A 0.00679(13) 0.00770(14) 0.00968(14) -0.00008(11) 0.00127(10) 0.00037(10)
O6A 0.00980(14) 0.00944(15) 0.00866(14) 0.00148(11) 0.00327(11) 0.00159(12)
N1A 0.00467(12) 0.00913(15) 0.00469(12) 0.00144(11) 0.00075(10) -0.00018(11)
N2A 0.00553(13) 0.00912(16) 0.00698(13) 0.00096(11) 0.00134(10) -0.00091(11)
C1A 0.00492(14) 0.00721(16) 0.00527(14) 0.00036(12) 0.00093(11) 0.00032(12)
C2A 0.00502(14) 0.00847(17) 0.00537(14) 0.00083(12) 0.00107(11) -0.00025(12)
C3A 0.00529(14) 0.00680(16) 0.00468(13) 0.00046(11) 0.00113(11) -0.00013(12)
C4A 0.00571(15) 0.01039(19) 0.00586(15) 0.00171(13) 0.00044(12) -0.00042(13)
Cu1B 0.00412(2) 0.00587(2) 0.00372(2) 0.00021(2) 0.00086(1) -0.00052(2)
O1B 0.00610(12) 0.01020(15) 0.00481(11) 0.00043(10) 0.00133(9) -0.00161(10)
O2B 0.00651(12) 0.01223(16) 0.00494(12) 0.00029(11) 0.00002(9) -0.00183(11)
O3B 0.00657(13) 0.01106(16) 0.00694(12) -0.00059(11) 0.00276(10) -0.00233(11)
O4B 0.00843(13) 0.00829(14) 0.00623(12) 0.00125(10) 0.00098(10) -0.00170(11)
O5B 0.01044(15) 0.00866(15) 0.00779(13) 0.00065(11) 0.00276(11) 0.00158(12)
O6B 0.00732(13) 0.01076(16) 0.00742(13) -0.00083(11) 0.00179(10) -0.00042(11)
N1B 0.00481(12) 0.00915(15) 0.00465(12) 0.00018(11) 0.00068(10) -0.00109(11)
N2B 0.00635(13) 0.00881(15) 0.00536(13) -0.00004(11) 0.00150(10) -0.00042(11)
C1B 0.00513(14) 0.00730(16) 0.00508(14) 0.00010(12) 0.00090(11) -0.00024(12)
C2B 0.00571(14) 0.00845(17) 0.00512(14) 0.00045(12) 0.00116(11) -0.00095(12)
C3B 0.00485(14) 0.00733(16) 0.00569(14) -0.00048(12) 0.00141(11) -0.00056(12)
C4B 0.00530(14) 0.01041(18) 0.00574(14) -0.00067(13) 0.00094(11) -0.00029(13)

loop_
_atom_type_symbol
_atom_type_description
_atom_type_scat_dispersion_real
_atom_type_scat_dispersion_imag
_atom_type_scat_source
C C 0.0033 0.0016 'International Tables Vol C Tables 4.2.6.8 and 6.1.1.4'
H H 0.0000 0.0000 'International Tables Vol C Tables 4.2.6.8 and 6.1.1.4'
N N 0.0061 0.0033 'International Tables Vol C Tables 4.2.6.8 and 6.1.1.4'
O O 0.0106 0.0060 'International Tables Vol C Tables 4.2.6.8 and 6.1.1.4'
Cu Cu 0.3201 1.2651 'International Tables Vol C Tables 4.2.6.8 and 6.1.1.4'

loop_
_geom_angle_atom_site_label_1
_geom_angle_atom_site_label_2
_geom_angle_atom_site_label_3
_geom_angle
_geom_angle_site_symmetry_1
_geom_angle_site_symmetry_3
_geom_angle_publ_flag
O1A Cu1A O4A 92.48(2) . . yes
O1A Cu1A O5A 92.81(2) . . yes
O1A Cu1A N1A 82.56(2) . . yes
O1A Cu1A N2A 161.70(2) . . yes
O4A Cu1A O5A 93.06(2) . . yes
O4A Cu1A N1A 162.37(2) . . yes
O4A Cu1A N2A 98.06(2) . . yes
O5A Cu1A N1A 104.03(2) . . yes
O5A Cu1A N2A 101.48(2) . . yes
N1A Cu1A N2A 82.91(2) . . yes
C1A O1A Cu1A 115.12(4) . . yes
Cu1A O4A H7A 118(1) . . no
Cu1A O4A H8A 118(1) . . no
H7A O4A H8A 110(1) . . no
Cu1A O5A H9A 119(1) . . no
Cu1A O5A H10A 110(1) . . no
H9A O5A H10A 109(1) . . no
H11A O6A H12A 111(2) . . no
C2A N1A Cu1A 116.72(3) . . yes
C2A N1A C3A 123.33(5) . . yes
C3A N1A Cu1A 119.94(4) . . yes
C4A N2A Cu1A 110.01(3) . . yes
C4A N2A H1A 109(1) . . no
Cu1A N2A H1A 105(1) . . no
C4A N2A H2A 113(1) . . no
Cu1A N2A H2A 114(1) . . no
H1A N2A H2A 106(2) . . no
O1A C1A O2A 123.82(5) . . yes
O1A C1A C2A 117.66(5) . . yes
O2A C1A C2A 118.51(5) . . yes
N1A C2A C1A 107.71(4) . . yes
N1A C2A H3A 113.3(9) . . no
C1A C2A H3A 109.8(9) . . no
N1A C2A H4A 112.7(9) . . no
C1A C2A H4A 109.3(9) . . no
H3A C2A H4A 104(1) . . no
O3A C3A N1A 125.98(5) . . yes
O3A C3A C4A 119.66(5) . . yes
N1A C3A C4A 114.35(5) . . yes
N2A C4A C3A 111.29(4) . . yes
N2A C4A H5A 111(1) . . no
C3A C4A H5A 108.0(9) . . no
N2A C4A H6A 108.6(9) . . no
C3A C4A H6A 107.9(9) . . no
H5A C4A H6A 110(1) . . no
O1B Cu1B O4B 91.52(2) . . yes
O1B Cu1B O5B 90.85(2) . . yes
O1B Cu1B N1B 83.15(2) . . yes
O1B Cu1B N2B 166.67(2) . . yes
O4B Cu1B O5B 83.67(2) . . yes
O4B Cu1B N1B 163.04(2) . . yes
O4B Cu1B N2B 101.47(2) . . yes
O5B Cu1B N1B 112.39(2) . . yes
O5B Cu1B N2B 93.49(2) . . yes
N1B Cu1B N2B 83.55(2) . . yes
C1B O1B Cu1B 114.78(4) . . yes
Cu1B O4B H7B 119(1) . . no
Cu1B O4B H8B 124(2) . . no
H7B O4B H8B 108(2) . . no
Cu1B O5B H9B 137(1) . . no
Cu1B O5B H10B 111(1) . . no
H9B O5B H10B 104(2) . . no
H11B O6B H12B 110(2) . . no
C2B N1B Cu1B 116.32(3) . . yes
C2B N1B C3B 123.90(5) . . yes
C3B N1B Cu1B 119.61(4) . . yes
C4B N2B Cu1B 109.54(3) . . yes
C4B N2B H1B 108(1) . . no
Cu1B N2B H1B 117(1) . . no
C4B N2B H2B 109(1) . . no
Cu1B N2B H2B 102(1) . . no
H1B N2B H2B 112(2) . . no
O1B C1B O2B 123.10(5) . . yes
O1B C1B C2B 117.85(4) . . yes
O2B C1B C2B 119.05(5) . . yes
N1B C2B C1B 107.78(4) . . yes
N1B C2B H3B 112(1) . . no
C1B C2B H3B 107(1) . . no
N1B C2B H4B 114.4(9) . . no
C1B C2B H4B 108.4(9) . . no
H3B C2B H4B 107(1) . . no
O3B C3B N1B 127.04(5) . . yes
O3B C3B C4B 119.45(5) . . yes
N1B C3B C4B 113.51(5) . . yes
N2B C4B C3B 111.80(4) . . yes
N2B C4B H5B 107.1(9) . . no
C3B C4B H5B 108.8(9) . . no
N2B C4B H6B 111.2(9) . . no
C3B C4B H6B 109.8(9) . . no
H5B C4B H6B 108(1) . . no

loop_
_geom_bond_atom_site_label_1
_geom_bond_atom_site_label_2
_geom_bond_distance
_geom_bond_site_symmetry_2
_geom_bond_publ_flag
Cu1A O1A 1.9900(5) . yes
Cu1A O4A 1.9557(5) . yes
Cu1A O5A 2.2801(5) . yes
Cu1A N1A 1.9065(5) . yes
Cu1A N2A 2.0297(5) . yes
O1A C1A 1.2717(7) . yes
O2A C1A 1.2521(7) . yes
O3A C3A 1.2758(7) . yes
O4A H7A 0.84(2) . no
O4A H8A 0.83(2) . no
O5A H9A 0.82(2) . no
O5A H10A 0.79(2) . no
O6A H11A 0.85(2) . no
O6A H12A 0.88(2) . no
N1A C2A 1.4427(7) . yes
N1A C3A 1.3025(7) . yes
N2A C4A 1.4821(7) . yes
N2A H1A 0.89(2) . no
N2A H2A 0.87(2) . no
C1A C2A 1.5291(7) . yes
C2A H3A 0.95(2) . no
C2A H4A 0.97(2) . no
C3A C4A 1.5204(7) . yes
C4A H5A 0.95(2) . no
C4A H6A 0.95(2) . no
Cu1B O1B 1.9772(5) . yes
Cu1B O4B 1.9655(5) . yes
Cu1B O5B 2.3394(5) . yes
Cu1B N1B 1.9007(5) . yes
Cu1B N2B 2.0114(5) . yes
O1B C1B 1.2745(7) . yes
O2B C1B 1.2560(7) . yes
O3B C3B 1.2672(7) . yes
O4B H7B 0.86(2) . no
O4B H8B 0.74(2) . no
O5B H9B 0.82(2) . no
O5B H10B 0.85(2) . no
O6B H11B 0.87(2) . no
O6B H12B 0.85(2) . no
N1B C2B 1.4445(7) . yes
N1B C3B 1.3097(7) . yes
N2B C4B 1.4792(7) . no
N2B H1B 0.86(2) . no
N2B H2B 0.83(2) . no
C1B C2B 1.5254(7) . yes
C2B H3B 0.94(2) . no
C2B H4B 0.96(2) . no
C3B C4B 1.5218(8) . yes
C4B H5B 0.99(2) . no
C4B H6B 0.93(2) . no

loop_
_geom_hbond_atom_site_label_D
_geom_hbond_atom_site_label_H
_geom_hbond_atom_site_label_A
_geom_hbond_distance_DH
_geom_hbond_distance_HA
_geom_hbond_distance_DA
_geom_hbond_angle_DHA
_geom_hbond_site_symmetry_A
O4A H7A O6A 0.84(2) 1.90(2) 2.7374(7) 173(2) .
O4A H8A O1B 0.83(2) 2.56(2) 3.1007(6) 124(2) 4_565
O4A H8A O2B 0.83(2) 1.84(2) 2.6708(6) 177(2) 4_565
O5A H9A O3B 0.82(2) 1.91(2) 2.7225(7) 175(2) 2_656
O5A H10A O3A 0.79(2) 2.01(2) 2.7711(7) 162(2) 3_766
O6A H11A O3A 0.85(2) 1.97(2) 2.8175(7) 173(2) 3_756
O6A H12A O2B 0.88(2) 1.90(2) 2.7750(7) 175(2) 3_757
N2A H1A O2A 0.89(2) 2.45(2) 3.1598(7) 138(1) 3_756
N2A H2A O1B 0.87(2) 2.34(2) 2.9887(7) 131(2) 4_565
N2A H2A O5B 0.87(2) 2.37(2) 3.0733(7) 138(2) 4_565
O4B H7B O6B 0.86(2) 1.82(2) 2.6795(7) 176(2) .
O4B H8B O3A 0.74(2) 1.92(2) 2.6523(7) 171(2) 3_766
O5B H9B O6B 0.82(2) 2.08(2) 2.8688(7) 161(2) 1_545
O5B H10B O2A 0.85(2) 1.98(2) 2.8254(7) 176(2) .
O6B H11B O3B 0.87(2) 1.82(2) 2.6849(7) 169(2) 3_767
O6B H12B O2A 0.85(2) 1.87(2) 2.7030(7) 169(2) 2_756
N2B H1B O5A 0.86(2) 2.24(2) 3.0720(7) 164(2) .
N2B H2B O6A 0.83(2) 2.28(2) 2.9982(8) 145(1) .
N2B H2B O1A 0.83(2) 2.44(2) 2.9600(7) 122(1) .

loop_
_geom_torsion_atom_site_label_1
_geom_torsion_atom_site_label_2
_geom_torsion_atom_site_label_3
_geom_torsion_atom_site_label_4
_geom_torsion
_geom_torsion_site_symmetry_1
_geom_torsion_site_symmetry_2
_geom_torsion_site_symmetry_3
_geom_torsion_site_symmetry_4
_geom_torsion_publ_flag
O4A Cu1A O1A C1A 165.19(4) . . . . ?
O5A Cu1A O1A C1A -101.62(4) . . . . ?
N1A Cu1A O1A C1A 2.18(4) . . . . ?
N2A Cu1A O1A C1A 39.90(9) . . . . ?
O4A Cu1A N1A C2A -78.72(8) . . . . ?
O4A Cu1A N1A C3A 102.17(7) . . . . ?
O5A Cu1A N1A C2A 86.84(4) . . . . ?
O5A Cu1A N1A C3A -92.27(5) . . . . ?
O1A Cu1A N1A C2A -4.21(4) . . . . ?
O1A Cu1A N1A C3A 176.68(5) . . . . ?
N2A Cu1A N1A C2A -173.05(4) . . . . ?
N2A Cu1A N1A C3A 7.84(5) . . . . ?
O4A Cu1A N2A C4A -173.11(4) . . . . ?
O5A Cu1A N2A C4A 92.09(4) . . . . ?
O1A Cu1A N2A C4A -48.54(8) . . . . ?
N1A Cu1A N2A C4A -10.86(4) . . . . ?
Cu1A O1A C1A O2A 180.00(5) . . . . ?
Cu1A O1A C1A C2A 0.19(6) . . . . ?
Cu1A N1A C2A C1A 5.10(6) . . . . ?
C3A N1A C2A C1A -175.82(5) . . . . ?
O1A C1A C2A N1A -3.33(7) . . . . ?
O2A C1A C2A N1A 176.85(5) . . . . ?
Cu1A N1A C3A O3A 176.00(5) . . . . ?
Cu1A N1A C3A C4A -2.50(7) . . . . ?
C2A N1A C3A O3A -3.05(9) . . . . ?
C2A N1A C3A C4A 178.45(5) . . . . ?
Cu1A N2A C4A C3A 12.26(6) . . . . ?
O3A C3A C4A N2A 174.39(5) . . . . ?
N1A C3A C4A N2A -7.00(7) . . . . ?
O4B Cu1B O1B C1B 167.08(4) . . . . ?
O5B Cu1B O1B C1B -109.23(4) . . . . ?
N1B Cu1B O1B C1B 3.23(4) . . . . ?
N2B Cu1B O1B C1B -0.16(11) . . . . ?
O4B Cu1B N1B C2B -75.20(8) . . . . ?
O4B Cu1B N1B C3B 100.28(7) . . . . ?
O5B Cu1B N1B C2B 85.28(4) . . . . ?
O5B Cu1B N1B C3B -99.24(5) . . . . ?
O1B Cu1B N1B C2B -2.81(4) . . . . ?
O1B Cu1B N1B C3B 172.67(5) . . . . ?
N2B Cu1B N1B C2B 176.40(4) . . . . ?
N2B Cu1B N1B C3B -8.11(5) . . . . ?
O4B Cu1B N2B C4B -151.30(4) . . . . ?
O5B Cu1B N2B C4B 124.46(4) . . . . ?
O1B Cu1B N2B C4B 15.68(11) . . . . ?
N1B Cu1B N2B C4B 12.29(4) . . . . ?
Cu1B O1B C1B O2B 177.80(5) . . . . ?
Cu1B O1B C1B C2B -2.98(6) . . . . ?
Cu1B N1B C2B C1B 1.99(6) . . . . ?
C3B N1B C2B C1B -173.28(5) . . . . ?
O1B C1B C2B N1B 0.73(7) . . . . ?
O2B C1B C2B N1B 179.98(5) . . . . ?
Cu1B N1B C3B O3B -177.83(5) . . . . ?
Cu1B N1B C3B C4B 1.48(7) . . . . ?
C2B N1B C3B O3B -2.71(10) . . . . ?
C2B N1B C3B C4B 176.60(5) . . . . ?
Cu1B N2B C4B C3B -14.55(6) . . . . ?
O3B C3B C4B N2B -171.45(5) . . . . ?
N1B C3B C4B N2B 9.18(7) . . . . ?
